data_7114686
loop_
_publ_author_name
'Miller, Glen P.'
'Tetreau, Mark C.'
'Olmstead, Marilyn M.'
'Lord, Pamela A.'
'Balch, Alan L.'

_publ_section_title
;
 Addition of diprotic nucleophiles to a C60--tetrazine monoadduct:
 structural reassignment and correction of a novel rearrangement
;
_journal_issue 18
_journal_name_full 'Chemical Communications'
_journal_page_first 1758
_journal_paper_doi 10.1039/b104151g
_journal_year 2001
_chemical_formula_sum 'C82 H19 N5 S4'
_chemical_formula_weight 1202.26
_chemical_name_common 'RC60H~2~.2CS~2~, compound 3'
_chemical_name_systematic
; 
? 
;
_space_group_IT_number 19
_symmetry_cell_setting orthorhombic
_symmetry_space_group_name_Hall 'P 2ac 2ab'
_symmetry_space_group_name_H-M 'P 21 21 21'
_atom_sites_solution_hydrogens geom
_atom_sites_solution_primary direct
_atom_sites_solution_secondary difmap
_audit_creation_method SHELXL-97
_cell_angle_alpha 90.00
_cell_angle_beta 90.00
_cell_angle_gamma 90.00
_cell_formula_units_Z 4
_cell_length_a 13.0656(9)
_cell_length_b 14.3786(9)
_cell_length_c 25.8201(17)
_cell_measurement_reflns_used 6913
_cell_measurement_temperature 91(2)
_cell_measurement_theta_max 30.5
_cell_measurement_theta_min 2.2
_cell_volume 4850.7(6)
_computing_cell_refinement 'Bruker SAINT'
_computing_data_collection 'Bruker SMART'
_computing_data_reduction 'Bruker SAINT'
_computing_molecular_graphics 'SHELXTL 5, XP (Sheldrick, 1994)'
_computing_publication_material 'SHELXL-97 (Sheldrick, 1997)'
_computing_structure_refinement 'SHELXL-97 (Sheldrick, 1997)'
_computing_structure_solution 'SHELXS-97 (Sheldrick, 1990)'
_diffrn_ambient_temperature 91(2)
_diffrn_detector_area_resol_mean 8.3
_diffrn_measured_fraction_theta_full 0.965
_diffrn_measured_fraction_theta_max 0.965
_diffrn_measurement_device_type 'Bruker SMART 1000'
_diffrn_radiation_monochromator graphite
_diffrn_radiation_source 'normal-focus sealed tube'
_diffrn_radiation_type MoK\a
_diffrn_radiation_wavelength 0.71073
_diffrn_reflns_av_R_equivalents 0.0413
_diffrn_reflns_av_sigmaI/netI 0.0384
_diffrn_reflns_limit_h_max 19
_diffrn_reflns_limit_h_min -19
_diffrn_reflns_limit_k_max 21
_diffrn_reflns_limit_k_min -21
_diffrn_reflns_limit_l_max 37
_diffrn_reflns_limit_l_min -37
_diffrn_reflns_number 64323
_diffrn_reflns_theta_full 31.51
_diffrn_reflns_theta_max 31.51
_diffrn_reflns_theta_min 1.58
_diffrn_standards_decay_% <0.1
_diffrn_standards_interval_time 'beginning and end of data collection'
_diffrn_standards_number '50 frames remeasured'
_exptl_absorpt_coefficient_mu 0.262
_exptl_absorpt_correction_T_max 0.9255
_exptl_absorpt_correction_T_min 0.8627
_exptl_absorpt_correction_type empirical
_exptl_absorpt_process_details 'SADABS 2.0 (Sheldrick, 2000)'
_exptl_crystal_colour black
_exptl_crystal_density_diffrn 1.646
_exptl_crystal_density_method 'not measured'
_exptl_crystal_description needle
_exptl_crystal_F_000 2440
_exptl_crystal_size_max 0.58
_exptl_crystal_size_mid 0.40
_exptl_crystal_size_min 0.30
_refine_diff_density_max 0.986
_refine_diff_density_min -0.805
_refine_diff_density_rms 0.106
_refine_ls_abs_structure_details 'Flack H D (1983), Acta Cryst. A39, 876-881'
_refine_ls_abs_structure_Flack 0.01(9)
_refine_ls_extinction_method none
_refine_ls_goodness_of_fit_ref 1.032
_refine_ls_hydrogen_treatment mixed
_refine_ls_matrix_type full
_refine_ls_number_parameters 735
_refine_ls_number_reflns 15217
_refine_ls_number_restraints 0
_refine_ls_restrained_S_all 1.032
_refine_ls_R_factor_all 0.1101
_refine_ls_R_factor_gt 0.0872
_refine_ls_shift/su_max 0.004
_refine_ls_shift/su_mean 0.000
_refine_ls_structure_factor_coef Fsqd
_refine_ls_weighting_details 'calc w=1/[\s^2^(Fo^2^)+(0.1117P)^2^+8.5293P] where P=(Fo^2^+2Fc^2^)/3'
_refine_ls_weighting_scheme calc
_refine_ls_wR_factor_gt 0.2125
_refine_ls_wR_factor_ref 0.2314
_reflns_number_gt 12123
_reflns_number_total 15217
_reflns_threshold_expression >2sigma(I)
_cod_data_source_file b104151g.txt
_cod_data_source_block mn1179
_cod_original_sg_symbol_H-M 'P 2~1~ 2~1~ 2~1~'
_cod_database_code 7114686

loop_
_symmetry_equiv_pos_as_xyz
'x, y, z'
'-x+1/2, -y, z+1/2'
'-x, y+1/2, -z+1/2'
'x+1/2, -y+1/2, -z'

loop_
_atom_site_label
_atom_site_type_symbol
_atom_site_fract_x
_atom_site_fract_y
_atom_site_fract_z
_atom_site_U_iso_or_equiv
_atom_site_adp_type
_atom_site_occupancy
_atom_site_symmetry_multiplicity
_atom_site_calc_flag
_atom_site_refinement_flags
_atom_site_disorder_assembly
_atom_site_disorder_group
C2 C 0.3472(3) 0.7501(2) 0.99631(13) 0.0251(7) Uani 1 1 d . . .
C3 C 0.3234(4) 0.6777(2) 0.94972(13) 0.0348(9) Uani 1 1 d . A .
C1_1 C 0.4619(5) 0.8011(5) 0.9979(3) 0.0201(12) Uiso 0.529(3) 1 d P A 1
H1_1 H 0.5002 0.7773 1.0287 0.024 Uiso 0.529(3) 1 calc PR A 1
C4_1 C 0.4229(6) 0.6583(6) 0.9079(3) 0.0289(15) Uiso 0.529(3) 1 d P A 1
H4_1 H 0.4491 0.5938 0.9137 0.035 Uiso 0.529(3) 1 calc PR A 1
C5_1 C 0.5134(5) 0.7262(5) 0.9113(3) 0.0261(13) Uiso 0.529(3) 1 d P A 1
C6_1 C 0.5277(5) 0.7872(4) 0.9503(2) 0.0220(12) Uiso 0.529(3) 1 d P A 1
C7_1 C 0.5825(6) 0.8763(5) 0.9407(3) 0.0247(13) Uiso 0.529(3) 1 d P A 1
C8_1 C 0.5383(5) 0.9467(5) 0.9702(3) 0.0246(12) Uiso 0.529(3) 1 d P A 1
C9_1 C 0.4549(5) 0.9069(5) 1.0019(2) 0.0191(11) Uiso 0.529(3) 1 d P A 1
C10_1 C 0.3655(6) 0.9549(4) 1.0089(2) 0.0219(12) Uiso 0.529(3) 1 d P A 1
C11_1 C 0.2693(5) 0.9061(4) 1.0034(2) 0.0191(11) Uiso 0.529(3) 1 d P A 1
C12_1 C 0.2640(4) 0.8127(4) 0.9915(3) 0.0172(10) Uiso 0.529(3) 1 d P A 1
C13_1 C 0.1927(5) 0.7803(4) 0.9542(2) 0.0204(11) Uiso 0.529(3) 1 d P A 1
C14_1 C 0.2371(7) 0.7064(5) 0.9239(3) 0.0228(15) Uiso 0.529(3) 1 d P A 1
C15_1 C 0.2120(7) 0.7010(6) 0.8726(4) 0.023(2) Uiso 0.529(3) 1 d P A 1
C16_1 C 0.2877(8) 0.6815(6) 0.8355(4) 0.024(2) Uiso 0.529(3) 1 d P A 1
C17_1 C 0.3919(7) 0.6677(6) 0.8510(4) 0.026(2) Uiso 0.529(3) 1 d P A 1
C18_1 C 0.4704(8) 0.7071(7) 0.8240(4) 0.027(3) Uiso 0.529(3) 1 d P A 1
C19_1 C 0.5501(6) 0.7443(6) 0.8570(3) 0.0201(17) Uiso 0.529(3) 1 d P A 1
C20_1 C 0.6026(6) 0.8269(6) 0.8487(4) 0.0322(16) Uiso 0.529(3) 1 d P A 1
C21_1 C 0.6207(7) 0.8916(6) 0.8907(4) 0.0353(18) Uiso 0.529(3) 1 d P A 1
C22_1 C 0.6140(6) 0.9798(7) 0.8669(3) 0.0273(18) Uiso 0.529(3) 1 d P A 1
C23_1 C 0.5748(8) 1.0466(7) 0.8984(4) 0.033(2) Uiso 0.529(3) 1 d P A 1
C24_1 C 0.5260(7) 1.0380(6) 0.9515(3) 0.0297(16) Uiso 0.529(3) 1 d P A 1
C25_1 C 0.4364(7) 1.0879(5) 0.9586(3) 0.0314(15) Uiso 0.529(3) 1 d P A 1
C26_1 C 0.3565(6) 1.0475(5) 0.9862(3) 0.0328(15) Uiso 0.529(3) 1 d P A 1
C27_1 C 0.2488(7) 1.0564(6) 0.9698(3) 0.0321(16) Uiso 0.529(3) 1 d P A 1
C28_1 C 0.1954(6) 0.9705(5) 0.9783(3) 0.0219(12) Uiso 0.529(3) 1 d P A 1
C29_1 C 0.1247(6) 0.9388(5) 0.9440(3) 0.0260(13) Uiso 0.529(3) 1 d P A 1
C30_1 C 0.1228(6) 0.8424(5) 0.9317(3) 0.0283(14) Uiso 0.529(3) 1 d P A 1
C31_1 C 0.0990(8) 0.8367(7) 0.8825(4) 0.028(2) Uiso 0.529(3) 1 d P A 1
C32_1 C 0.1385(8) 0.7723(7) 0.8492(4) 0.030(2) Uiso 0.529(3) 1 d P A 1
C33_1 C 0.1813(6) 0.7835(6) 0.7953(3) 0.0269(15) Uiso 0.529(3) 1 d P A 1
C34_1 C 0.2727(6) 0.7333(5) 0.7878(3) 0.0261(13) Uiso 0.529(3) 1 d P A 1
C35_1 C 0.3525(6) 0.7701(5) 0.7594(3) 0.0330(15) Uiso 0.529(3) 1 d P A 1
C36_1 C 0.4594(7) 0.7630(6) 0.7773(3) 0.0296(17) Uiso 0.529(3) 1 d P A 1
C37_1 C 0.5135(7) 0.8472(6) 0.7673(3) 0.0294(14) Uiso 0.529(3) 1 d P A 1
C38_1 C 0.5840(7) 0.8816(6) 0.8025(4) 0.0339(16) Uiso 0.529(3) 1 d P A 1
C39_1 C 0.5872(7) 0.9773(6) 0.8142(3) 0.0378(17) Uiso 0.529(3) 1 d P A 1
C40_1 C 0.5216(6) 1.0379(6) 0.7912(3) 0.0340(16) Uiso 0.529(3) 1 d P A 1
C41_1 C 0.4682(8) 1.1152(6) 0.8224(4) 0.033(2) Uiso 0.529(3) 1 d P A 1
C42_1 C 0.5025(7) 1.1153(6) 0.8760(4) 0.0266(19) Uiso 0.529(3) 1 d P A 1
C43_1 C 0.4225(8) 1.1380(6) 0.9105(3) 0.024(2) Uiso 0.529(3) 1 d P A 1
C44_1 C 0.3203(10) 1.1518(8) 0.8949(5) 0.042(3) Uiso 0.529(3) 1 d P A 1
C45_1 C 0.2372(9) 1.1134(8) 0.9243(5) 0.033(3) Uiso 0.529(3) 1 d P A 1
C46_1 C 0.1568(7) 1.0764(7) 0.8926(4) 0.024(2) Uiso 0.529(3) 1 d P A 1
C47_1 C 0.1033(6) 0.9911(5) 0.8970(4) 0.0313(16) Uiso 0.529(3) 1 d P A 1
C48_1 C 0.0852(6) 0.9259(5) 0.8556(4) 0.0308(15) Uiso 0.529(3) 1 d P A 1
C49_1 C 0.1222(6) 0.9426(5) 0.8050(3) 0.0266(13) Uiso 0.529(3) 1 d P A 1
C50_1 C 0.1692(6) 0.8723(5) 0.7757(3) 0.0274(13) Uiso 0.529(3) 1 d P A 1
C51_1 C 0.2535(6) 0.9139(6) 0.7458(3) 0.0258(13) Uiso 0.529(3) 1 d P A 1
C52_1 C 0.3420(7) 0.8644(5) 0.7382(3) 0.0252(13) Uiso 0.529(3) 1 d P A 1
C53_1 C 0.4384(6) 0.9111(5) 0.7432(3) 0.0269(14) Uiso 0.529(3) 1 d P A 1
C54_1 C 0.4425(5) 1.0075(6) 0.7551(3) 0.0204(14) Uiso 0.529(3) 1 d P A 1
C55_1 C 0.3478(7) 1.0588(5) 0.7634(3) 0.0253(17) Uiso 0.529(3) 1 d P A 1
C56_1 C 0.2564(6) 1.0095(7) 0.7585(3) 0.0287(16) Uiso 0.529(3) 1 d P A 1
C57_1 C 0.1749(6) 1.0314(5) 0.7956(3) 0.0313(14) Uiso 0.529(3) 1 d P A 1
C58_1 C 0.1916(6) 1.0939(5) 0.8355(3) 0.0320(15) Uiso 0.529(3) 1 d P A 1
C59_1 C 0.2860(8) 1.1433(7) 0.8400(4) 0.035(2) Uiso 0.529(3) 1 d P A 1
C60_1 C 0.3630(8) 1.1248(5) 0.8052(3) 0.0280(15) Uiso 0.529(3) 1 d P A 1
C1_2 C 0.2615(5) 0.8384(5) 1.0081(3) 0.0177(12) Uiso 0.471(3) 1 d P A 2
H1_2 H 0.2293 0.8269 1.0426 0.021 Uiso 0.471(3) 1 calc PR A 2
C4_2 C 0.2066(8) 0.6992(6) 0.9204(3) 0.0235(18) Uiso 0.471(3) 1 d P A 2
H4_2 H 0.1592 0.6474 0.9300 0.028 Uiso 0.471(3) 1 calc PR A 2
C5_2 C 0.1519(5) 0.7894(5) 0.9304(3) 0.0190(12) Uiso 0.471(3) 1 d P A 2
C6_2 C 0.1757(5) 0.8505(5) 0.9684(3) 0.0196(12) Uiso 0.471(3) 1 d P A 2
C7_2 C 0.1566(6) 0.9505(5) 0.9619(3) 0.0178(12) Uiso 0.471(3) 1 d P A 2
C8_2 C 0.2377(5) 0.9987(5) 0.9856(3) 0.0174(11) Uiso 0.471(3) 1 d P A 2
C9_2 C 0.3077(5) 0.9338(4) 1.0089(2) 0.0148(11) Uiso 0.471(3) 1 d P A 2
C10_2 C 0.4097(6) 0.9485(4) 1.0062(2) 0.0156(11) Uiso 0.471(3) 1 d P A 2
C11_2 C 0.4808(5) 0.8757(5) 0.9931(3) 0.0179(12) Uiso 0.471(3) 1 d P A 2
C12_2 C 0.4438(6) 0.7863(5) 0.9835(3) 0.0184(13) Uiso 0.471(3) 1 d P A 2
C13_2 C 0.4820(6) 0.7349(5) 0.9396(3) 0.0223(13) Uiso 0.471(3) 1 d P A 2
C14_2 C 0.4024(6) 0.6833(6) 0.9171(3) 0.0206(14) Uiso 0.471(3) 1 d P A 2
C15_2 C 0.4014(7) 0.6699(6) 0.8634(4) 0.021(2) Uiso 0.471(3) 1 d P A 2
C16_2 C 0.3092(8) 0.6781(6) 0.8340(3) 0.014(2) Uiso 0.471(3) 1 d P A 2
C17_2 C 0.2191(7) 0.6983(6) 0.8610(4) 0.021(2) Uiso 0.471(3) 1 d P A 2
C18_2 C 0.1504(7) 0.7630(6) 0.8402(3) 0.0149(18) Uiso 0.471(3) 1 d P A 2
C19_2 C 0.1065(7) 0.8209(7) 0.8762(4) 0.019(2) Uiso 0.471(3) 1 d P A 2
C20_2 C 0.0865(6) 0.9207(5) 0.8757(4) 0.0237(14) Uiso 0.471(3) 1 d P A 2
C21_2 C 0.1102(6) 0.9836(5) 0.9165(4) 0.0249(15) Uiso 0.471(3) 1 d P A 2
C22_2 C 0.1443(9) 1.0644(8) 0.8869(5) 0.029(3) Uiso 0.471(3) 1 d P A 2
C23_2 C 0.2239(10) 1.1133(9) 0.9160(5) 0.030(3) Uiso 0.471(3) 1 d P A 2
C24_2 C 0.2747(6) 1.0810(5) 0.9637(3) 0.0198(13) Uiso 0.471(3) 1 d P A 2
C25_2 C 0.3853(6) 1.0997(5) 0.9620(3) 0.0210(13) Uiso 0.471(3) 1 d P A 2
C26_2 C 0.4505(6) 1.0341(5) 0.9818(3) 0.0267(15) Uiso 0.471(3) 1 d P A 2
C27_2 C 0.5462(6) 1.0098(6) 0.9535(3) 0.0203(14) Uiso 0.471(3) 1 d P A 2
C28_2 C 0.5630(5) 0.9137(5) 0.9606(3) 0.0174(12) Uiso 0.471(3) 1 d P A 2
C29_2 C 0.6015(6) 0.8605(5) 0.9218(3) 0.0205(13) Uiso 0.471(3) 1 d P A 2
C30_2 C 0.5622(6) 0.7697(5) 0.9097(3) 0.0274(15) Uiso 0.471(3) 1 d P A 2
C31_2 C 0.5656(9) 0.7634(8) 0.8569(4) 0.032(3) Uiso 0.471(3) 1 d P A 2
C32_2 C 0.4864(9) 0.7135(7) 0.8303(4) 0.024(3) Uiso 0.471(3) 1 d P A 2
C33_2 C 0.4362(7) 0.7422(6) 0.7827(3) 0.0222(16) Uiso 0.471(3) 1 d P A 2
C34_2 C 0.3236(6) 0.7256(5) 0.7857(3) 0.0215(13) Uiso 0.471(3) 1 d P A 2
C35_2 C 0.2607(6) 0.7898(5) 0.7644(3) 0.0241(14) Uiso 0.471(3) 1 d P A 2
C36_2 C 0.1656(6) 0.8137(6) 0.7930(3) 0.0218(14) Uiso 0.471(3) 1 d P A 2
C37_2 C 0.1472(6) 0.9092(6) 0.7861(3) 0.0205(12) Uiso 0.471(3) 1 d P A 2
C38_2 C 0.1081(5) 0.9635(5) 0.8243(3) 0.0194(13) Uiso 0.471(3) 1 d P A 2
C39_2 C 0.1478(6) 1.0556(6) 0.8362(3) 0.0281(15) Uiso 0.471(3) 1 d P A 2
C40_2 C 0.2254(6) 1.0924(5) 0.8064(3) 0.0260(14) Uiso 0.471(3) 1 d P A 2
C41_2 C 0.3103(8) 1.1409(6) 0.8313(4) 0.0231(18) Uiso 0.471(3) 1 d P A 2
C42_2 C 0.3069(8) 1.1529(6) 0.8852(4) 0.020(2) Uiso 0.471(3) 1 d P A 2
C43_2 C 0.3979(8) 1.1469(6) 0.9129(3) 0.021(2) Uiso 0.471(3) 1 d P A 2
C44_2 C 0.4867(8) 1.1278(7) 0.8860(4) 0.030(2) Uiso 0.471(3) 1 d P A 2
C45_2 C 0.5604(7) 1.0626(6) 0.9063(3) 0.0196(18) Uiso 0.471(3) 1 d P A 2
C46_2 C 0.6038(7) 1.0057(7) 0.8685(3) 0.0248(19) Uiso 0.471(3) 1 d P A 2
C47_2 C 0.6261(7) 0.9059(6) 0.8718(4) 0.0311(18) Uiso 0.471(3) 1 d P A 2
C48_2 C 0.5999(7) 0.8412(6) 0.8302(4) 0.0298(17) Uiso 0.471(3) 1 d P A 2
C49_2 C 0.5571(7) 0.8717(6) 0.7849(4) 0.0278(16) Uiso 0.471(3) 1 d P A 2
C50_2 C 0.4738(7) 0.8235(6) 0.7612(3) 0.0260(15) Uiso 0.471(3) 1 d P A 2
C51_2 C 0.4002(7) 0.8896(6) 0.7388(3) 0.0253(15) Uiso 0.471(3) 1 d P A 2
C52_2 C 0.2975(7) 0.8760(5) 0.7412(3) 0.0200(13) Uiso 0.471(3) 1 d P A 2
C53_2 C 0.2289(6) 0.9481(6) 0.7541(3) 0.0234(14) Uiso 0.471(3) 1 d P A 2
C54_2 C 0.2660(6) 1.0389(6) 0.7639(3) 0.0210(15) Uiso 0.471(3) 1 d P A 2
C55_2 C 0.4956(8) 1.1076(6) 0.8292(3) 0.0236(18) Uiso 0.471(3) 1 d P A 2
C56_2 C 0.4004(7) 1.1187(5) 0.8029(3) 0.0195(14) Uiso 0.471(3) 1 d P A 2
C57_2 C 0.3781(8) 1.0530(6) 0.7617(3) 0.0214(17) Uiso 0.471(3) 1 d P A 2
C58_2 C 0.4454(6) 0.9792(7) 0.7495(3) 0.0226(16) Uiso 0.471(3) 1 d P A 2
C59_2 C 0.5390(7) 0.9723(6) 0.7778(3) 0.0342(18) Uiso 0.471(3) 1 d P A 2
C60_2 C 0.5633(7) 1.0328(6) 0.8171(3) 0.0327(17) Uiso 0.471(3) 1 d P A 2
N1 N 0.3686(3) 0.8048(2) 1.10578(11) 0.0269(6) Uani 1 1 d . A .
N2 N 0.3273(2) 0.59895(19) 1.03132(10) 0.0211(5) Uani 1 1 d . . .
N3 N 0.3145(3) 0.5896(2) 0.97935(11) 0.0286(7) Uani 1 1 d . A .
N5 N 0.2701(3) 0.5025(2) 0.90941(12) 0.0280(6) Uani 1 1 d . A .
C61 C 0.3442(2) 0.6847(2) 1.04299(11) 0.0177(5) Uani 1 1 d . A .
C62 C 0.3559(2) 0.7135(2) 1.09734(12) 0.0172(5) Uani 1 1 d . . .
C63 C 0.3772(3) 0.8319(3) 1.15522(14) 0.0319(8) Uani 1 1 d . . .
H63 H 0.3858 0.8964 1.1620 0.038 Uiso 1 1 calc R A .
C64 C 0.3743(3) 0.7717(3) 1.19711(13) 0.0300(8) Uani 1 1 d . A .
H64 H 0.3805 0.7944 1.2315 0.036 Uiso 1 1 calc R . .
C65 C 0.3622(2) 0.6773(2) 1.18757(12) 0.0221(6) Uani 1 1 d . . .
H65 H 0.3600 0.6342 1.2154 0.027 Uiso 1 1 calc R A .
C66 C 0.3532(2) 0.6468(2) 1.13682(12) 0.0182(5) Uani 1 1 d . A .
H66 H 0.3455 0.5825 1.1291 0.022 Uiso 1 1 calc R . .
C67 C 0.2978(3) 0.5033(2) 0.95672(13) 0.0226(6) Uani 1 1 d . . .
N4A N 0.2236(3) 0.3664(3) 0.99548(15) 0.0297(12) Uiso 0.653(8) 1 d PG A 1
C68A C 0.3091(3) 0.4231(2) 0.98996(16) 0.0265(13) Uiso 0.653(8) 1 d PG A 1
C69A C 0.4010(3) 0.3984(3) 1.01342(18) 0.0368(15) Uiso 0.653(8) 1 d PG A 1
H69A H 0.4594 0.4372 1.0096 0.044 Uiso 0.653(8) 1 calc PR A 1
C70A C 0.4073(3) 0.3172(3) 1.0424(2) 0.0490(19) Uiso 0.653(8) 1 d PG A 1
H70A H 0.4701 0.3003 1.0584 0.059 Uiso 0.653(8) 1 calc PR A 1
C71A C 0.3218(4) 0.2605(3) 1.0479(2) 0.052(2) Uiso 0.653(8) 1 d PG A 1
H71A H 0.3261 0.2050 1.0677 0.063 Uiso 0.653(8) 1 calc PR A 1
C72A C 0.2300(3) 0.2851(3) 1.02446(19) 0.0459(18) Uiso 0.653(8) 1 d PG A 1
H72A H 0.1715 0.2464 1.0282 0.055 Uiso 0.653(8) 1 calc PR A 1
N4B N 0.4417(5) 0.4213(4) 0.9933(3) 0.029(2) Uiso 0.347(8) 1 d PG A 2
C68B C 0.3356(5) 0.4234(4) 0.9896(3) 0.020(2) Uiso 0.347(8) 1 d PG A 2
C69B C 0.2776(4) 0.3518(5) 1.0108(3) 0.032(2) Uiso 0.347(8) 1 d PG A 2
H69B H 0.2051 0.3533 1.0082 0.038 Uiso 0.347(8) 1 calc PR A 2
C70B C 0.3258(6) 0.2782(5) 1.0358(3) 0.044(3) Uiso 0.347(8) 1 d PG A 2
H70B H 0.2861 0.2294 1.0503 0.053 Uiso 0.347(8) 1 calc PR A 2
C71B C 0.4319(6) 0.2761(5) 1.0395(4) 0.048(3) Uiso 0.347(8) 1 d PG A 2
H71B H 0.4648 0.2258 1.0566 0.057 Uiso 0.347(8) 1 calc PR A 2
C72B C 0.4898(4) 0.3476(6) 1.0183(3) 0.045(3) Uiso 0.347(8) 1 d PG A 2
H72B H 0.5624 0.3462 1.0209 0.054 Uiso 0.347(8) 1 calc PR A 2
C73 C 0.2576(3) 0.4144(2) 0.88135(14) 0.0256(6) Uani 1 1 d . . .
H73 H 0.2842 0.3620 0.9030 0.031 Uiso 1 1 calc R A .
C74 C 0.1448(3) 0.3987(2) 0.86944(12) 0.0240(6) Uani 1 1 d . A .
C75 C 0.1159(3) 0.3293(3) 0.83426(14) 0.0277(7) Uani 1 1 d . . .
H75 H 0.1675 0.2930 0.8180 0.033 Uiso 1 1 calc R A .
C76 C 0.0140(3) 0.3122(3) 0.82263(14) 0.0304(7) Uani 1 1 d . A .
H76 H -0.0037 0.2645 0.7988 0.036 Uiso 1 1 calc R . .
C77 C -0.0620(3) 0.3649(3) 0.84590(14) 0.0321(8) Uani 1 1 d . . .
H77 H -0.1319 0.3540 0.8379 0.039 Uiso 1 1 calc R A .
C78 C -0.0352(3) 0.4338(3) 0.88089(15) 0.0347(8) Uani 1 1 d . A .
H78 H -0.0870 0.4699 0.8970 0.042 Uiso 1 1 calc R . .
C79 C 0.0672(3) 0.4503(3) 0.89257(14) 0.0304(7) Uani 1 1 d . . .
H79 H 0.0843 0.4977 0.9167 0.036 Uiso 1 1 calc R A .
C80 C 0.3209(3) 0.4220(3) 0.83121(16) 0.0337(8) Uani 1 1 d . A .
H80A H 0.3915 0.4392 0.8398 0.051 Uiso 1 1 calc R . .
H80B H 0.2909 0.4697 0.8087 0.051 Uiso 1 1 calc R . .
H80C H 0.3206 0.3620 0.8132 0.051 Uiso 1 1 calc R . .
S1 S 0.66817(11) 1.52939(8) 0.88045(5) 0.0457(3) Uani 1 1 d . . .
S2 S 0.5672(3) 1.34017(17) 0.89652(11) 0.1182(10) Uani 1 1 d . . .
S3 S 0.41997(9) 0.44744(8) 1.26825(4) 0.0390(2) Uani 1 1 d . . .
S4 S 0.33236(12) 0.38370(9) 1.16306(5) 0.0533(3) Uani 1 1 d . . .
C82 C 0.3766(3) 0.4157(3) 1.21554(17) 0.0331(8) Uani 1 1 d . . .
C81 C 0.6186(4) 1.4349(4) 0.88989(17) 0.0428(10) Uani 1 1 d . . .

loop_
_atom_site_aniso_label
_atom_site_aniso_U_11
_atom_site_aniso_U_22
_atom_site_aniso_U_33
_atom_site_aniso_U_23
_atom_site_aniso_U_13
_atom_site_aniso_U_12
C2 0.0369(19) 0.0223(14) 0.0161(13) 0.0002(11) -0.0057(13) -0.0082(13)
C3 0.070(3) 0.0206(15) 0.0143(13) 0.0014(11) -0.0074(16) -0.0140(17)
N1 0.0402(17) 0.0223(13) 0.0182(13) -0.0008(10) -0.0055(12) 0.0026(12)
N2 0.0227(13) 0.0228(12) 0.0178(12) 0.0012(9) -0.0003(10) 0.0009(10)
N3 0.050(2) 0.0192(12) 0.0165(12) -0.0004(10) -0.0034(12) -0.0059(13)
N5 0.0384(17) 0.0223(13) 0.0232(14) -0.0037(11) -0.0052(12) -0.0020(12)
C61 0.0185(14) 0.0190(13) 0.0156(12) -0.0009(10) -0.0004(11) 0.0009(11)
C62 0.0147(13) 0.0204(13) 0.0166(13) -0.0005(10) 0.0013(10) 0.0023(10)
C63 0.052(2) 0.0214(15) 0.0220(16) -0.0051(12) -0.0044(16) 0.0034(15)
C64 0.042(2) 0.0318(18) 0.0164(14) -0.0039(12) -0.0008(14) 0.0058(15)
C65 0.0175(14) 0.0310(16) 0.0180(13) 0.0035(12) 0.0009(11) 0.0033(12)
C66 0.0134(12) 0.0231(14) 0.0180(13) 0.0018(10) 0.0001(10) 0.0023(10)
C67 0.0243(15) 0.0207(14) 0.0226(15) -0.0006(11) 0.0016(12) 0.0005(12)
C73 0.0270(16) 0.0245(14) 0.0253(15) -0.0054(12) -0.0010(13) 0.0023(12)
C74 0.0308(17) 0.0230(15) 0.0181(14) -0.0001(11) -0.0013(12) 0.0028(12)
C75 0.0283(17) 0.0265(16) 0.0284(17) -0.0071(13) -0.0041(14) 0.0023(13)
C76 0.0331(19) 0.0337(18) 0.0243(16) -0.0036(14) -0.0046(14) -0.0052(15)
C77 0.0278(18) 0.048(2) 0.0206(16) 0.0066(14) -0.0032(14) -0.0007(16)
C78 0.0326(19) 0.049(2) 0.0224(16) -0.0014(15) 0.0046(14) 0.0082(17)
C79 0.037(2) 0.0337(18) 0.0208(15) -0.0052(13) 0.0021(14) 0.0029(15)
C80 0.0311(19) 0.0374(19) 0.0326(18) -0.0082(15) 0.0075(15) -0.0017(15)
S1 0.0639(8) 0.0373(5) 0.0359(5) -0.0059(4) -0.0092(5) -0.0055(5)
S2 0.155(2) 0.0804(13) 0.1196(19) 0.0442(13) -0.0346(18) -0.0674(16)
S3 0.0450(6) 0.0359(5) 0.0362(5) 0.0039(4) 0.0071(4) -0.0052(4)
S4 0.0701(9) 0.0403(6) 0.0496(7) -0.0022(5) -0.0159(6) 0.0168(6)
C82 0.0319(19) 0.0231(15) 0.044(2) 0.0060(15) 0.0122(16) 0.0045(14)
C81 0.045(2) 0.053(3) 0.031(2) 0.0012(18) -0.0068(18) -0.002(2)

loop_
_atom_type_symbol
_atom_type_description
_atom_type_scat_dispersion_real
_atom_type_scat_dispersion_imag
_atom_type_scat_source
C C 0.0033 0.0016 'International Tables Vol C Tables 4.2.6.8 and 6.1.1.4'
H H 0.0000 0.0000 'International Tables Vol C Tables 4.2.6.8 and 6.1.1.4'
N N 0.0061 0.0033 'International Tables Vol C Tables 4.2.6.8 and 6.1.1.4'
S S 0.1246 0.1234 'International Tables Vol C Tables 4.2.6.8 and 6.1.1.4'

loop_
_geom_angle_atom_site_label_1
_geom_angle_atom_site_label_2
_geom_angle_atom_site_label_3
_geom_angle
C12_2 C2 C12_1 115.7(4)
C12_2 C2 C61 115.8(4)
C12_1 C2 C61 116.1(4)
C12_2 C2 C3 103.7(4)
C12_1 C2 C3 101.3(4)
C61 C2 C3 100.6(3)
C12_2 C2 C1_1 15.4(3)
C12_1 C2 C1_1 114.3(4)
C61 C2 C1_1 105.9(3)
C3 C2 C1_1 118.2(4)
C12_2 C2 C1_2 110.6(4)
C12_1 C2 C1_2 17.6(3)
C61 C2 C1_2 107.4(3)
C3 C2 C1_2 118.7(4)
C1_1 C2 C1_2 104.8(4)
C14_2 C3 C14_1 108.1(5)
C14_2 C3 N3 115.9(5)
C14_1 C3 N3 116.3(5)
C14_2 C3 C2 106.3(4)
C14_1 C3 C2 108.9(4)
N3 C3 C2 100.4(3)
C14_2 C3 C4_1 12.8(4)
C14_1 C3 C4_1 111.5(5)
N3 C3 C4_1 104.2(4)
C2 C3 C4_1 115.2(4)
C14_2 C3 C4_2 113.3(5)
C14_1 C3 C4_2 8.3(5)
N3 C3 C4_2 108.0(4)
C2 C3 C4_2 112.2(4)
C4_1 C3 C4_2 115.0(4)
C6_1 C1_1 C9_1 102.8(5)
C6_1 C1_1 C2 115.6(6)
C9_1 C1_1 C2 112.6(5)
C6_1 C1_1 H1_1 108.5
C9_1 C1_1 H1_1 108.5
C2 C1_1 H1_1 108.5
C17_1 C4_1 C5_1 101.6(6)
C17_1 C4_1 C3 112.9(6)
C5_1 C4_1 C3 116.5(6)
C17_1 C4_1 H4_1 108.5
C5_1 C4_1 H4_1 108.5
C3 C4_1 H4_1 108.5
C6_1 C5_1 C19_1 122.6(7)
C6_1 C5_1 C4_1 124.2(7)
C19_1 C5_1 C4_1 107.6(6)
C5_1 C6_1 C7_1 120.1(6)
C5_1 C6_1 C1_1 127.9(6)
C7_1 C6_1 C1_1 107.1(6)
C8_1 C7_1 C21_1 122.6(7)
C8_1 C7_1 C6_1 109.6(6)
C21_1 C7_1 C6_1 117.4(7)
C7_1 C8_1 C24_1 122.5(7)
C7_1 C8_1 C9_1 109.1(6)
C24_1 C8_1 C9_1 117.8(7)
C10_1 C9_1 C8_1 120.4(6)
C10_1 C9_1 C1_1 124.3(6)
C8_1 C9_1 C1_1 107.6(6)
C9_1 C10_1 C11_1 118.9(6)
C9_1 C10_1 C26_1 118.5(7)
C11_1 C10_1 C26_1 109.4(6)
C12_1 C11_1 C10_1 122.5(6)
C12_1 C11_1 C28_1 118.4(6)
C10_1 C11_1 C28_1 107.8(6)
C11_1 C12_1 C2 124.1(5)
C11_1 C12_1 C13_1 120.2(6)
C2 C12_1 C13_1 110.8(5)
C30_1 C13_1 C12_1 120.0(6)
C30_1 C13_1 C14_1 120.4(6)
C12_1 C13_1 C14_1 110.3(6)
C15_1 C14_1 C3 130.5(7)
C15_1 C14_1 C13_1 118.2(7)
C3 C14_1 C13_1 106.8(6)
C14_1 C15_1 C16_1 120.2(8)
C14_1 C15_1 C32_1 119.6(8)
C16_1 C15_1 C32_1 107.9(8)
C15_1 C16_1 C17_1 120.5(8)
C15_1 C16_1 C34_1 112.3(8)
C17_1 C16_1 C34_1 115.8(8)
C18_1 C17_1 C16_1 121.1(9)
C18_1 C17_1 C4_1 109.1(8)
C16_1 C17_1 C4_1 122.1(8)
C17_1 C18_1 C19_1 113.3(9)
C17_1 C18_1 C36_1 125.2(10)
C19_1 C18_1 C36_1 110.8(8)
C20_1 C19_1 C18_1 125.5(8)
C20_1 C19_1 C5_1 116.7(7)
C18_1 C19_1 C5_1 104.8(7)
C19_1 C20_1 C21_1 121.0(9)
C19_1 C20_1 C38_1 120.6(8)
C21_1 C20_1 C38_1 107.1(8)
C7_1 C21_1 C22_1 121.3(8)
C7_1 C21_1 C20_1 122.0(8)
C22_1 C21_1 C20_1 103.9(8)
C23_1 C22_1 C39_1 120.3(9)
C23_1 C22_1 C21_1 113.4(8)
C39_1 C22_1 C21_1 114.5(8)
C22_1 C23_1 C42_1 118.4(9)
C22_1 C23_1 C24_1 129.9(8)
C42_1 C23_1 C24_1 98.0(8)
C25_1 C24_1 C8_1 122.3(7)
C25_1 C24_1 C23_1 115.6(8)
C8_1 C24_1 C23_1 109.8(8)
C24_1 C25_1 C26_1 119.0(7)
C24_1 C25_1 C43_1 104.5(7)
C26_1 C25_1 C43_1 123.6(8)
C25_1 C26_1 C10_1 121.7(7)
C25_1 C26_1 C27_1 122.2(7)
C10_1 C26_1 C27_1 105.8(7)
C28_1 C27_1 C45_1 124.3(8)
C28_1 C27_1 C26_1 110.1(7)
C45_1 C27_1 C26_1 112.6(9)
C29_1 C28_1 C27_1 121.3(6)
C29_1 C28_1 C11_1 121.2(6)
C27_1 C28_1 C11_1 106.7(7)
C28_1 C29_1 C30_1 119.0(7)
C28_1 C29_1 C47_1 120.1(6)
C30_1 C29_1 C47_1 108.3(7)
C31_1 C30_1 C13_1 121.1(8)
C31_1 C30_1 C29_1 106.4(7)
C13_1 C30_1 C29_1 121.1(7)
C30_1 C31_1 C32_1 124.3(9)
C30_1 C31_1 C48_1 115.6(9)
C32_1 C31_1 C48_1 110.0(9)
C31_1 C32_1 C33_1 130.4(9)
C31_1 C32_1 C15_1 116.4(9)
C33_1 C32_1 C15_1 101.7(8)
C50_1 C33_1 C34_1 121.3(7)
C50_1 C33_1 C32_1 113.2(8)
C34_1 C33_1 C32_1 112.7(7)
C35_1 C34_1 C33_1 121.2(7)
C35_1 C34_1 C16_1 123.0(8)
C33_1 C34_1 C16_1 105.1(7)
C34_1 C35_1 C52_1 118.7(7)
C34_1 C35_1 C36_1 121.5(7)
C52_1 C35_1 C36_1 105.6(7)
C37_1 C36_1 C18_1 124.7(8)
C37_1 C36_1 C35_1 110.8(7)
C18_1 C36_1 C35_1 113.0(8)
C38_1 C37_1 C36_1 121.0(7)
C38_1 C37_1 C53_1 119.6(7)
C36_1 C37_1 C53_1 105.9(8)
C37_1 C38_1 C39_1 120.7(8)
C37_1 C38_1 C20_1 117.2(7)
C39_1 C38_1 C20_1 110.4(8)
C40_1 C39_1 C22_1 124.4(8)
C40_1 C39_1 C38_1 120.8(8)
C22_1 C39_1 C38_1 103.9(8)
C39_1 C40_1 C54_1 122.3(7)
C39_1 C40_1 C41_1 121.3(8)
C54_1 C40_1 C41_1 103.3(7)
C60_1 C41_1 C42_1 125.6(8)
C60_1 C41_1 C40_1 109.7(8)
C42_1 C41_1 C40_1 111.1(8)
C43_1 C42_1 C41_1 111.9(8)
C43_1 C42_1 C23_1 112.2(8)
C41_1 C42_1 C23_1 124.5(9)
C44_1 C43_1 C42_1 123.6(9)
C44_1 C43_1 C25_1 115.7(9)
C42_1 C43_1 C25_1 109.5(8)
C43_1 C44_1 C45_1 120.8(11)
C43_1 C44_1 C59_1 123.0(10)
C45_1 C44_1 C59_1 104.1(10)
C46_1 C45_1 C44_1 113.2(10)
C46_1 C45_1 C27_1 109.4(9)
C44_1 C45_1 C27_1 124.7(11)
C47_1 C46_1 C45_1 129.6(9)
C47_1 C46_1 C58_1 111.0(8)
C45_1 C46_1 C58_1 105.4(8)
C46_1 C47_1 C48_1 125.8(8)
C46_1 C47_1 C29_1 114.8(8)
C48_1 C47_1 C29_1 108.3(7)
C49_1 C48_1 C47_1 121.3(7)
C49_1 C48_1 C31_1 122.9(8)
C47_1 C48_1 C31_1 101.4(8)
C50_1 C49_1 C48_1 121.6(7)
C50_1 C49_1 C57_1 109.4(7)
C48_1 C49_1 C57_1 117.3(7)
C33_1 C50_1 C49_1 121.2(7)
C33_1 C50_1 C51_1 118.8(7)
C49_1 C50_1 C51_1 108.5(7)
C52_1 C51_1 C56_1 121.0(7)
C52_1 C51_1 C50_1 119.6(7)
C56_1 C51_1 C50_1 107.1(7)
C51_1 C52_1 C53_1 119.0(6)
C51_1 C52_1 C35_1 120.3(7)
C53_1 C52_1 C35_1 108.5(7)
C54_1 C53_1 C52_1 120.6(7)
C54_1 C53_1 C37_1 119.3(7)
C52_1 C53_1 C37_1 109.2(7)
C53_1 C54_1 C55_1 119.6(7)
C53_1 C54_1 C40_1 117.3(7)
C55_1 C54_1 C40_1 110.8(7)
C56_1 C55_1 C60_1 121.2(8)
C56_1 C55_1 C54_1 117.2(7)
C60_1 C55_1 C54_1 109.0(8)
C55_1 C56_1 C51_1 122.5(8)
C55_1 C56_1 C57_1 116.9(8)
C51_1 C56_1 C57_1 109.9(7)
C58_1 C57_1 C56_1 120.8(7)
C58_1 C57_1 C49_1 120.9(7)
C56_1 C57_1 C49_1 105.1(7)
C57_1 C58_1 C59_1 121.3(8)
C57_1 C58_1 C46_1 123.5(7)
C59_1 C58_1 C46_1 104.7(7)
C60_1 C59_1 C58_1 118.8(8)
C60_1 C59_1 C44_1 114.7(9)
C58_1 C59_1 C44_1 112.2(9)
C59_1 C60_1 C55_1 120.9(8)
C59_1 C60_1 C41_1 120.7(8)
C55_1 C60_1 C41_1 107.2(8)
C9_2 C1_2 C6_2 101.6(5)
C9_2 C1_2 C2 114.6(5)
C6_2 C1_2 C2 116.3(5)
C9_2 C1_2 H1_2 108.0
C6_2 C1_2 H1_2 108.0
C2 C1_2 H1_2 108.0
C5_2 C4_2 C17_2 103.2(6)
C5_2 C4_2 C3 119.9(6)
C17_2 C4_2 C3 109.9(7)
C5_2 C4_2 H4_2 107.8
C17_2 C4_2 H4_2 107.8
C3 C4_2 H4_2 107.8
C6_2 C5_2 C4_2 125.1(7)
C6_2 C5_2 C19_2 122.6(7)
C4_2 C5_2 C19_2 105.8(6)
C5_2 C6_2 C7_2 121.0(6)
C5_2 C6_2 C1_2 125.5(6)
C7_2 C6_2 C1_2 108.2(6)
C21_2 C7_2 C8_2 121.4(6)
C21_2 C7_2 C6_2 120.1(7)
C8_2 C7_2 C6_2 107.8(6)
C24_2 C8_2 C7_2 120.2(6)
C24_2 C8_2 C9_2 119.9(6)
C7_2 C8_2 C9_2 109.9(6)
C10_2 C9_2 C8_2 120.3(6)
C10_2 C9_2 C1_2 122.6(6)
C8_2 C9_2 C1_2 109.4(6)
C9_2 C10_2 C11_2 122.3(6)
C9_2 C10_2 C26_2 120.4(7)
C11_2 C10_2 C26_2 105.8(6)
C12_2 C11_2 C10_2 119.2(6)
C12_2 C11_2 C28_2 119.7(7)
C10_2 C11_2 C28_2 109.7(6)
C11_2 C12_2 C2 127.7(6)
C11_2 C12_2 C13_2 119.5(6)
C2 C12_2 C13_2 107.7(6)
C30_2 C13_2 C14_2 121.1(7)
C30_2 C13_2 C12_2 120.7(7)
C14_2 C13_2 C12_2 109.9(7)
C3 C14_2 C15_2 127.6(7)
C3 C14_2 C13_2 110.1(7)
C15_2 C14_2 C13_2 119.3(7)
C14_2 C15_2 C16_2 121.4(8)
C14_2 C15_2 C32_2 119.3(8)
C16_2 C15_2 C32_2 106.4(8)
C17_2 C16_2 C15_2 117.6(8)
C17_2 C16_2 C34_2 116.3(8)
C15_2 C16_2 C34_2 113.0(8)
C16_2 C17_2 C18_2 119.2(9)
C16_2 C17_2 C4_2 125.9(8)
C18_2 C17_2 C4_2 108.0(8)
C19_2 C18_2 C17_2 114.2(8)
C19_2 C18_2 C36_2 108.9(7)
C17_2 C18_2 C36_2 125.1(9)
C18_2 C19_2 C20_2 131.7(8)
C18_2 C19_2 C5_2 105.6(7)
C20_2 C19_2 C5_2 110.9(8)
C21_2 C20_2 C19_2 125.4(8)
C21_2 C20_2 C38_2 110.8(7)
C19_2 C20_2 C38_2 112.3(7)
C7_2 C21_2 C20_2 119.8(7)
C7_2 C21_2 C22_2 125.2(8)
C20_2 C21_2 C22_2 100.6(8)
C39_2 C22_2 C21_2 117.1(10)
C39_2 C22_2 C23_2 122.1(11)
C21_2 C22_2 C23_2 109.2(10)
C42_2 C23_2 C22_2 115.8(11)
C42_2 C23_2 C24_2 104.2(10)
C22_2 C23_2 C24_2 126.7(10)
C8_2 C24_2 C25_2 120.5(6)
C8_2 C24_2 C23_2 116.7(8)
C25_2 C24_2 C23_2 111.1(8)
C26_2 C25_2 C43_2 125.4(8)
C26_2 C25_2 C24_2 118.3(7)
C43_2 C25_2 C24_2 102.9(7)
C25_2 C26_2 C10_2 120.5(7)
C25_2 C26_2 C27_2 120.0(7)
C10_2 C26_2 C27_2 108.4(7)
C28_2 C27_2 C45_2 127.1(7)
C28_2 C27_2 C26_2 107.3(6)
C45_2 C27_2 C26_2 113.4(8)
C29_2 C28_2 C27_2 120.9(6)
C29_2 C28_2 C11_2 118.9(7)
C27_2 C28_2 C11_2 108.9(7)
C28_2 C29_2 C30_2 122.7(7)
C28_2 C29_2 C47_2 118.4(7)
C30_2 C29_2 C47_2 106.7(7)
C31_2 C30_2 C13_2 123.5(9)
C31_2 C30_2 C29_2 105.4(8)
C13_2 C30_2 C29_2 118.3(7)
C30_2 C31_2 C48_2 116.8(10)
C30_2 C31_2 C32_2 119.2(10)
C48_2 C31_2 C32_2 113.5(10)
C31_2 C32_2 C33_2 126.1(10)
C31_2 C32_2 C15_2 117.4(10)
C33_2 C32_2 C15_2 105.1(9)
C50_2 C33_2 C32_2 114.7(8)
C50_2 C33_2 C34_2 120.4(7)
C32_2 C33_2 C34_2 110.8(8)
C35_2 C34_2 C16_2 126.9(8)
C35_2 C34_2 C33_2 117.8(7)
C16_2 C34_2 C33_2 104.5(7)
C34_2 C35_2 C52_2 123.2(7)
C34_2 C35_2 C36_2 117.5(7)
C52_2 C35_2 C36_2 106.5(7)
C37_2 C36_2 C18_2 125.6(7)
C37_2 C36_2 C35_2 107.7(7)
C18_2 C36_2 C35_2 114.9(8)
C38_2 C37_2 C36_2 122.2(7)
C38_2 C37_2 C53_2 117.7(7)
C36_2 C37_2 C53_2 108.7(7)
C37_2 C38_2 C39_2 122.9(7)
C37_2 C38_2 C20_2 118.8(6)
C39_2 C38_2 C20_2 104.8(6)
C22_2 C39_2 C40_2 122.9(9)
C22_2 C39_2 C38_2 106.5(8)
C40_2 C39_2 C38_2 119.6(7)
C39_2 C40_2 C54_2 119.4(7)
C39_2 C40_2 C41_2 119.9(8)
C54_2 C40_2 C41_2 108.1(7)
C42_2 C41_2 C56_2 124.4(8)
C42_2 C41_2 C40_2 118.1(9)
C56_2 C41_2 C40_2 107.2(7)
C43_2 C42_2 C41_2 118.4(9)
C43_2 C42_2 C23_2 109.3(10)
C41_2 C42_2 C23_2 121.0(10)
C44_2 C43_2 C42_2 118.2(8)
C44_2 C43_2 C25_2 116.3(9)
C42_2 C43_2 C25_2 112.6(9)
C43_2 C44_2 C45_2 120.5(9)
C43_2 C44_2 C55_2 126.6(9)
C45_2 C44_2 C55_2 100.2(9)
C46_2 C45_2 C44_2 113.5(8)
C46_2 C45_2 C27_2 109.5(8)
C44_2 C45_2 C27_2 124.2(9)
C45_2 C46_2 C47_2 128.0(8)
C45_2 C46_2 C60_2 109.1(8)
C47_2 C46_2 C60_2 112.3(8)
C48_2 C47_2 C46_2 122.3(9)
C48_2 C47_2 C29_2 108.0(8)
C46_2 C47_2 C29_2 116.0(8)
C49_2 C48_2 C31_2 123.3(9)
C49_2 C48_2 C47_2 121.4(9)
C31_2 C48_2 C47_2 102.9(9)
C48_2 C49_2 C50_2 121.5(8)
C48_2 C49_2 C59_2 118.9(9)
C50_2 C49_2 C59_2 107.4(8)
C33_2 C50_2 C49_2 120.5(7)
C33_2 C50_2 C51_2 118.2(8)
C49_2 C50_2 C51_2 110.7(8)
C52_2 C51_2 C58_2 121.6(7)
C52_2 C51_2 C50_2 122.4(8)
C58_2 C51_2 C50_2 103.6(8)
C51_2 C52_2 C53_2 122.2(7)
C51_2 C52_2 C35_2 117.9(8)
C53_2 C52_2 C35_2 108.5(7)
C52_2 C53_2 C54_2 120.1(7)
C52_2 C53_2 C37_2 108.5(7)
C54_2 C53_2 C37_2 120.2(7)
C53_2 C54_2 C40_2 120.2(7)
C53_2 C54_2 C57_2 117.3(7)
C40_2 C54_2 C57_2 108.7(7)
C56_2 C55_2 C60_2 121.4(8)
C56_2 C55_2 C44_2 112.0(8)
C60_2 C55_2 C44_2 114.1(9)
C41_2 C56_2 C55_2 120.1(7)
C41_2 C56_2 C57_2 110.9(8)
C55_2 C56_2 C57_2 116.8(8)
C58_2 C57_2 C56_2 121.8(8)
C58_2 C57_2 C54_2 121.4(8)
C56_2 C57_2 C54_2 105.0(8)
C57_2 C58_2 C59_2 118.0(8)
C57_2 C58_2 C51_2 117.3(7)
C59_2 C58_2 C51_2 112.7(8)
C60_2 C59_2 C58_2 122.2(9)
C60_2 C59_2 C49_2 119.5(8)
C58_2 C59_2 C49_2 105.5(8)
C59_2 C60_2 C55_2 119.7(8)
C59_2 C60_2 C46_2 125.2(8)
C55_2 C60_2 C46_2 102.9(8)
C63 N1 C62 116.7(3)
C61 N2 N3 110.3(3)
N2 N3 C67 121.6(3)
N2 N3 C3 114.5(3)
C67 N3 C3 123.9(3)
C67 N5 C73 120.8(3)
N2 C61 C62 120.7(3)
N2 C61 C2 114.1(3)
C62 C61 C2 125.2(3)
N1 C62 C66 123.7(3)
N1 C62 C61 116.3(3)
C66 C62 C61 120.0(3)
N1 C63 C64 124.0(3)
N1 C63 H63 118.0
C64 C63 H63 118.0
C63 C64 C65 118.4(3)
C63 C64 H64 120.8
C65 C64 H64 120.8
C66 C65 C64 119.1(3)
C66 C65 H65 120.4
C64 C65 H65 120.4
C65 C66 C62 118.0(3)
C65 C66 H66 121.0
C62 C66 H66 121.0
N5 C67 N3 117.1(3)
N5 C67 C68A 126.3(3)
N3 C67 C68A 116.5(3)
N5 C67 C68B 128.7(4)
N3 C67 C68B 113.1(4)
C68A C67 C68B 13.2(3)
C68A N4A C72A 120.0
C69A C68A N4A 120.0
C69A C68A C67 123.4(3)
N4A C68A C67 116.5(3)
C68A C69A C70A 120.0
C68A C69A H69A 120.0
C70A C69A H69A 120.0
C71A C70A C69A 120.0
C71A C70A H70A 120.0
C69A C70A H70A 120.0
C70A C71A C72A 120.0
C70A C71A H71A 120.0
C72A C71A H71A 120.0
C71A C72A N4A 120.0
C71A C72A H72A 120.0
N4A C72A H72A 120.0
C68B N4B C72B 120.0
N4B C68B C69B 120.0
N4B C68B C67 112.5(5)
C69B C68B C67 127.3(5)
C70B C69B C68B 120.0
C70B C69B H69B 120.0
C68B C69B H69B 120.0
C69B C70B C71B 120.0
C69B C70B H70B 120.0
C71B C70B H70B 120.0
C72B C71B C70B 120.0
C72B C71B H71B 120.0
C70B C71B H71B 120.0
C71B C72B N4B 120.0
C71B C72B H72B 120.0
N4B C72B H72B 120.0
N5 C73 C74 109.6(3)
N5 C73 C80 107.1(3)
C74 C73 C80 111.1(3)
N5 C73 H73 109.7
C74 C73 H73 109.7
C80 C73 H73 109.7
C79 C74 C75 117.5(3)
C79 C74 C73 122.6(3)
C75 C74 C73 119.8(3)
C76 C75 C74 121.6(3)
C76 C75 H75 119.2
C74 C75 H75 119.2
C77 C76 C75 119.8(3)
C77 C76 H76 120.1
C75 C76 H76 120.1
C78 C77 C76 119.5(4)
C78 C77 H77 120.3
C76 C77 H77 120.3
C77 C78 C79 120.5(4)
C77 C78 H78 119.8
C79 C78 H78 119.8
C78 C79 C74 121.0(4)
C78 C79 H79 119.5
C74 C79 H79 119.5
C73 C80 H80A 109.5
C73 C80 H80B 109.5
H80A C80 H80B 109.5
C73 C80 H80C 109.5
H80A C80 H80C 109.5
H80B C80 H80C 109.5
S3 C82 S4 179.5(3)
S1 C81 S2 177.1(4)

loop_
_geom_bond_atom_site_label_1
_geom_bond_atom_site_label_2
_geom_bond_distance
C2 C12_2 1.405(8)
C2 C12_1 1.416(7)
C2 C61 1.529(4)
C2 C3 1.622(5)
C2 C1_1 1.670(8)
C2 C1_2 1.720(8)
C3 C14_2 1.335(9)
C3 C14_1 1.374(10)
C3 N3 1.484(4)
C3 C4_1 1.712(10)
C3 C4_2 1.731(11)
C1_1 C6_1 1.513(9)
C1_1 C9_1 1.527(10)
C1_1 H1_1 1.0000
C4_1 C17_1 1.532(12)
C4_1 C5_1 1.537(10)
C4_1 H4_1 1.0000
C5_1 C6_1 1.348(9)
C5_1 C19_1 1.504(10)
C6_1 C7_1 1.489(9)
C7_1 C8_1 1.393(10)
C7_1 C21_1 1.401(12)
C8_1 C24_1 1.407(11)
C8_1 C9_1 1.479(9)
C9_1 C10_1 1.368(10)
C10_1 C11_1 1.447(9)
C10_1 C26_1 1.459(10)
C11_1 C12_1 1.380(9)
C11_1 C28_1 1.486(9)
C12_1 C13_1 1.419(9)
C13_1 C30_1 1.403(9)
C13_1 C14_1 1.441(9)
C14_1 C15_1 1.367(12)
C15_1 C16_1 1.404(13)
C15_1 C32_1 1.529(13)
C16_1 C17_1 1.432(13)
C16_1 C34_1 1.453(11)
C17_1 C18_1 1.363(14)
C18_1 C19_1 1.447(14)
C18_1 C36_1 1.457(13)
C19_1 C20_1 1.388(12)
C20_1 C21_1 1.449(12)
C20_1 C38_1 1.450(12)
C21_1 C22_1 1.412(13)
C22_1 C23_1 1.360(13)
C22_1 C39_1 1.404(12)
C23_1 C42_1 1.485(13)
C23_1 C24_1 1.518(13)
C24_1 C25_1 1.385(13)
C25_1 C26_1 1.391(11)
C25_1 C43_1 1.448(11)
C26_1 C27_1 1.474(11)
C27_1 C28_1 1.436(12)
C27_1 C45_1 1.440(14)
C28_1 C29_1 1.358(10)
C29_1 C30_1 1.422(10)
C29_1 C47_1 1.455(11)
C30_1 C31_1 1.310(12)
C31_1 C32_1 1.364(14)
C31_1 C48_1 1.469(13)
C32_1 C33_1 1.509(13)
C33_1 C50_1 1.382(11)
C33_1 C34_1 1.409(11)
C34_1 C35_1 1.381(11)
C35_1 C52_1 1.469(10)
C35_1 C36_1 1.474(12)
C36_1 C37_1 1.425(13)
C37_1 C38_1 1.386(12)
C37_1 C53_1 1.482(11)
C38_1 C39_1 1.409(12)
C39_1 C40_1 1.360(12)
C40_1 C54_1 1.459(11)
C40_1 C41_1 1.540(12)
C41_1 C60_1 1.451(13)
C41_1 C42_1 1.453(13)
C42_1 C43_1 1.412(13)
C43_1 C44_1 1.408(16)
C44_1 C45_1 1.436(17)
C44_1 C59_1 1.491(16)
C45_1 C46_1 1.435(16)
C46_1 C47_1 1.417(13)
C46_1 C58_1 1.562(12)
C47_1 C48_1 1.440(12)
C48_1 C49_1 1.415(12)
C49_1 C50_1 1.402(10)
C49_1 C57_1 1.471(10)
C50_1 C51_1 1.473(10)
C51_1 C52_1 1.372(10)
C51_1 C56_1 1.413(12)
C52_1 C53_1 1.433(11)
C53_1 C54_1 1.420(11)
C54_1 C55_1 1.456(11)
C55_1 C56_1 1.395(12)
C55_1 C60_1 1.450(11)
C56_1 C57_1 1.467(11)
C57_1 C58_1 1.386(11)
C58_1 C59_1 1.429(13)
C59_1 C60_1 1.375(13)
C1_2 C9_2 1.498(10)
C1_2 C6_2 1.529(10)
C1_2 H1_2 1.0000
C4_2 C5_2 1.504(11)
C4_2 C17_2 1.543(13)
C4_2 H4_2 1.0000
C5_2 C6_2 1.352(9)
C5_2 C19_2 1.586(11)
C6_2 C7_2 1.468(9)
C7_2 C21_2 1.402(12)
C7_2 C8_2 1.407(10)
C8_2 C24_2 1.397(10)
C8_2 C9_2 1.438(9)
C9_2 C10_2 1.352(9)
C10_2 C11_2 1.440(10)
C10_2 C26_2 1.482(10)
C11_2 C12_2 1.395(10)
C11_2 C28_2 1.468(10)
C12_2 C13_2 1.442(11)
C13_2 C30_2 1.396(11)
C13_2 C14_2 1.404(10)
C14_2 C15_2 1.401(12)
C15_2 C16_2 1.428(13)
C15_2 C32_2 1.535(14)
C16_2 C17_2 1.398(13)
C16_2 C34_2 1.434(11)
C17_2 C18_2 1.400(12)
C18_2 C19_2 1.374(13)
C18_2 C36_2 1.434(11)
C19_2 C20_2 1.459(12)
C20_2 C21_2 1.423(12)
C20_2 C38_2 1.490(11)
C21_2 C22_2 1.460(14)
C22_2 C39_2 1.316(14)
C22_2 C23_2 1.464(18)
C23_2 C42_2 1.460(16)
C23_2 C24_2 1.474(15)
C24_2 C25_2 1.471(11)
C25_2 C26_2 1.370(11)
C25_2 C43_2 1.447(11)
C26_2 C27_2 1.490(11)
C27_2 C28_2 1.411(11)
C27_2 C45_2 1.448(11)
C28_2 C29_2 1.357(10)
C29_2 C30_2 1.437(10)
C29_2 C47_2 1.483(12)
C30_2 C31_2 1.368(13)
C31_2 C48_2 1.389(15)
C31_2 C32_2 1.433(16)
C32_2 C33_2 1.453(14)
C33_2 C50_2 1.384(12)
C33_2 C34_2 1.493(12)
C34_2 C35_2 1.354(10)
C35_2 C52_2 1.458(10)
C35_2 C36_2 1.486(11)
C36_2 C37_2 1.405(11)
C37_2 C38_2 1.358(10)
C37_2 C53_2 1.460(10)
C38_2 C39_2 1.455(11)
C39_2 C40_2 1.378(11)
C40_2 C54_2 1.442(11)
C40_2 C41_2 1.459(12)
C41_2 C42_2 1.402(14)
C41_2 C56_2 1.422(13)
C42_2 C43_2 1.390(14)
C43_2 C44_2 1.380(15)
C44_2 C45_2 1.443(13)
C44_2 C55_2 1.499(14)
C45_2 C46_2 1.394(13)
C46_2 C47_2 1.466(13)
C46_2 C60_2 1.482(12)
C47_2 C48_2 1.461(13)
C48_2 C49_2 1.368(14)
C49_2 C50_2 1.429(12)
C49_2 C59_2 1.478(12)
C50_2 C51_2 1.470(11)
C51_2 C52_2 1.357(12)
C51_2 C58_2 1.442(13)
C52_2 C53_2 1.410(11)
C53_2 C54_2 1.416(11)
C54_2 C57_2 1.479(12)
C55_2 C56_2 1.426(13)
C55_2 C60_2 1.427(13)
C56_2 C57_2 1.453(11)
C57_2 C58_2 1.414(13)
C58_2 C59_2 1.430(12)
C59_2 C60_2 1.372(12)
N1 C63 1.340(4)
N1 C62 1.341(4)
N2 C61 1.288(4)
N2 N3 1.359(4)
N3 C67 1.389(4)
N5 C67 1.274(5)
N5 C73 1.469(4)
C61 C62 1.471(4)
C62 C66 1.400(4)
C63 C64 1.386(5)
C63 H63 0.9500
C64 C65 1.389(5)
C64 H64 0.9500
C65 C66 1.387(4)
C65 H65 0.9500
C66 H66 0.9500
C67 C68A 1.445(4)
C67 C68B 1.511(6)
N4A C68A 1.3900
N4A C72A 1.3900
C68A C69A 1.3900
C69A C70A 1.3900
C69A H69A 0.9500
C70A C71A 1.3900
C70A H70A 0.9500
C71A C72A 1.3900
C71A H71A 0.9500
C72A H72A 0.9500
N4B C68B 1.3900
N4B C72B 1.3900
C68B C69B 1.3900
C69B C70B 1.3900
C69B H69B 0.9500
C70B C71B 1.3900
C70B H70B 0.9500
C71B C72B 1.3900
C71B H71B 0.9500
C72B H72B 0.9500
C73 C74 1.523(5)
C73 C80 1.540(5)
C73 H73 1.0000
C74 C79 1.392(5)
C74 C75 1.401(5)
C75 C76 1.387(5)
C75 H75 0.9500
C76 C77 1.386(6)
C76 H76 0.9500
C77 C78 1.385(6)
C77 H77 0.9500
C78 C79 1.391(6)
C78 H78 0.9500
C79 H79 0.9500
C80 H80A 0.9800
C80 H80B 0.9800
C80 H80C 0.9800
S1 C81 1.525(5)
S2 C81 1.528(5)
S3 C82 1.543(5)
S4 C82 1.543(5)
